data_1577385
loop_
_publ_author_name
'Duy Tuan Doan'
'Thi Linh Giang Hoang'
'Thi Thom Nguyen'
'Thierry Maris'
'Phuong Nguyen-Triv'

_publ_section_title
;
 Functional organic ligands tailored by carboxylic acid and
 diaminotriazinyl for metal-organic framework preparations
;
_journal_name_full 'J Mol. Struct'
_journal_page_first 144349
_journal_paper_doi 10.1016/j.molstruc.2025.144349
_journal_volume 1352
_journal_year 2026
_chemical_formula_moiety 'C9 H10 N6 O2, 2(N O3)'
_chemical_formula_sum 'C9 H10 N8 O8'
_chemical_formula_weight 358.25
_chemical_name_systematic
;
2,6-diamino-4-(5-carboxypyridin-1-ium-2-yl)-1,3,5-triazin-1-ium dinitrate
;
_space_group_crystal_system monoclinic
_space_group_IT_number 14
_space_group_name_Hall '-P 2ybc'
_space_group_name_H-M_alt 'P 1 21/c 1'
_atom_sites_solution_hydrogens difmap
_atom_sites_solution_primary dual
_audit_creation_date 2024-02-28
_audit_creation_method
;
Olex2 1.5
(compiled 2023.08.24 svn.re1ec1418 for OlexSys, GUI svn.r6817)
;
_cell_angle_alpha 90
_cell_angle_beta 91.571(6)
_cell_angle_gamma 90
_cell_formula_units_Z 4
_cell_length_a 20.1086(11)
_cell_length_b 10.2969(7)
_cell_length_c 6.4819(5)
_cell_measurement_reflns_used 2682
_cell_measurement_temperature 293
_cell_measurement_theta_max 71.7450
_cell_measurement_theta_min 4.3960
_cell_volume 1341.61(16)
_computing_cell_refinement 'CrysAlisPro 1.171.41.113a (Rigaku OD, 2021)'
_computing_data_collection 'CrysAlisPro 1.171.41.113a (Rigaku OD, 2021)'
_computing_data_reduction 'CrysAlisPro 1.171.41.113a (Rigaku OD, 2021)'
_computing_molecular_graphics 'Olex2 1.5 (Dolomanov et al., 2009)'
_computing_publication_material 'Olex2 1.5 (Dolomanov et al., 2009)'
_computing_structure_refinement 'XL  (Sheldrick, 2008)'
_computing_structure_solution 'SHELXT 2018/2 (Sheldrick, 2018)'
_diffrn_ambient_temperature 293.00
_diffrn_detector_area_resol_mean 8.0715
_diffrn_detector_type EosS2
_diffrn_measured_fraction_theta_full 0.990
_diffrn_measured_fraction_theta_max 0.961
_diffrn_measurement_device 'four-circle diffractometer'
_diffrn_measurement_device_type 'New Gemini, Dual, Cu at home/near, EosS2'
_diffrn_measurement_method '\w scans'
_diffrn_radiation_type CuK\a
_diffrn_radiation_wavelength 1.54184
_diffrn_reflns_av_R_equivalents 0.0263
_diffrn_reflns_av_unetI/netI 0.0292
_diffrn_reflns_Laue_measured_fraction_full 0.990
_diffrn_reflns_Laue_measured_fraction_max 0.961
_diffrn_reflns_limit_h_max 24
_diffrn_reflns_limit_h_min -15
_diffrn_reflns_limit_k_max 12
_diffrn_reflns_limit_k_min -12
_diffrn_reflns_limit_l_max 7
_diffrn_reflns_limit_l_min -8
_diffrn_reflns_number 5693
_diffrn_reflns_point_group_measured_fraction_full 0.990
_diffrn_reflns_point_group_measured_fraction_max 0.961
_diffrn_reflns_theta_full 67.684
_diffrn_reflns_theta_max 72.488
_diffrn_reflns_theta_min 4.399
_exptl_absorpt_coefficient_mu 1.381
_exptl_absorpt_correction_T_max 1.00000
_exptl_absorpt_correction_T_min 0.85793
_exptl_absorpt_correction_type multi-scan
_exptl_absorpt_process_details
;
CrysAlisPro 1.171.41.113a (Rigaku Oxford Diffraction, 2021)
Empirical absorption correction using spherical harmonics,
implemented in SCALE3 ABSPACK scaling algorithm.
;
_exptl_crystal_colour 'clear light yellow'
_exptl_crystal_colour_lustre clear
_exptl_crystal_colour_modifier light
_exptl_crystal_colour_primary yellow
_exptl_crystal_density_diffrn 1.774
_exptl_crystal_description block
_exptl_crystal_F_000 736
_exptl_crystal_size_max 0.1
_exptl_crystal_size_mid 0.08
_exptl_crystal_size_min 0.06
_refine_diff_density_max 0.540
_refine_diff_density_min -0.305
_refine_diff_density_rms 0.061
_refine_ls_extinction_coef 0.00048(14)
_refine_ls_extinction_expression Fc^*^=kFc[1+0.001xFc^2^\l^3^/sin(2\q)]^-1/4^
_refine_ls_extinction_method 'SHELXL-2019/2 (Sheldrick 2019)'
_refine_ls_goodness_of_fit_ref 1.126
_refine_ls_hydrogen_treatment refall
_refine_ls_matrix_type full
_refine_ls_number_parameters 271
_refine_ls_number_reflns 2540
_refine_ls_number_restraints 0
_refine_ls_restrained_S_all 1.126
_refine_ls_R_factor_all 0.0492
_refine_ls_R_factor_gt 0.0438
_refine_ls_shift/su_max 0.001
_refine_ls_shift/su_mean 0.000
_refine_ls_structure_factor_coef Fsqd
_refine_ls_weighting_details 'w=1/[\s^2^(Fo^2^)+(0.0525P)^2^+1.1418P] where P=(Fo^2^+2Fc^2^)/3'
_refine_ls_weighting_scheme calc
_refine_ls_wR_factor_gt 0.1163
_refine_ls_wR_factor_ref 0.1200
_reflns_Friedel_coverage 0.000
_reflns_Friedel_fraction_full .
_reflns_Friedel_fraction_max .
_reflns_number_gt 2279
_reflns_number_total 2540
_reflns_threshold_expression 'I > 2\s(I)'
_cod_data_source_file 3-TD-03.cif
_cod_data_source_block td-03
_cod_database_code 1577385

loop_
_space_group_symop_id
_space_group_symop_operation_xyz
1 'x, y, z'
2 '-x, y+1/2, -z+1/2'
3 '-x, -y, -z'
4 'x, -y-1/2, z-1/2'

loop_
_atom_site_label
_atom_site_type_symbol
_atom_site_fract_x
_atom_site_fract_y
_atom_site_fract_z
_atom_site_U_iso_or_equiv
_atom_site_adp_type
_atom_site_occupancy
_atom_site_site_symmetry_order
_atom_site_calc_flag
_atom_site_refinement_flags_posn
_atom_site_refinement_flags_adp
_atom_site_refinement_flags_occupancy
_atom_site_disorder_assembly
_atom_site_disorder_group
C1 C 0.49972(10) 0.3816(2) 0.8129(3) 0.0162(4) Uani 1 1 d . . . . .
C2 C 0.56954(10) 0.4003(2) 0.7420(3) 0.0147(4) Uani 1 1 d . . . . .
N3 N 0.65799(9) 0.53225(17) 0.6407(3) 0.0160(4) Uani 1 1 d . . . . .
H3 H 0.6752(16) 0.613(4) 0.619(5) 0.041(9) Uiso 1 1 d . . . . .
C3 C 0.61004(10) 0.2920(2) 0.7227(3) 0.0152(4) Uani 1 1 d . . . . .
H3A H 0.5927(13) 0.208(3) 0.745(4) 0.023(7) Uiso 1 1 d . . . . .
N4 N 0.80179(8) 0.35275(17) 0.4911(3) 0.0153(4) Uani 1 1 d . . . . .
O4 O 0.46060(7) 0.47943(16) 0.7586(3) 0.0222(4) Uani 1 1 d . . . . .
H4 H 0.4227(19) 0.463(4) 0.805(6) 0.054(11) Uiso 1 1 d . . . . .
C4 C 0.67485(10) 0.3061(2) 0.6584(3) 0.0157(4) Uani 1 1 d . . . . .
H4A H 0.7030(14) 0.235(3) 0.639(4) 0.026(7) Uiso 1 1 d . . . . .
O5 O 0.48399(7) 0.28752(16) 0.9103(2) 0.0220(4) Uani 1 1 d . . . . .
N5 N 0.87937(8) 0.50969(17) 0.3844(3) 0.0145(4) Uani 1 1 d . . . . .
H5 H 0.9186(17) 0.529(3) 0.335(5) 0.040(9) Uiso 1 1 d . . . . .
C5 C 0.69801(10) 0.4283(2) 0.6168(3) 0.0142(4) Uani 1 1 d . . . . .
C6 C 0.59490(10) 0.5224(2) 0.7000(3) 0.0155(4) Uani 1 1 d . . . . .
H6 H 0.5724(14) 0.603(3) 0.704(4) 0.029(7) Uiso 1 1 d . . . . .
N6 N 0.77812(8) 0.58031(17) 0.5171(3) 0.0148(4) Uani 1 1 d . . . . .
N7 N 0.90344(9) 0.29179(19) 0.3668(3) 0.0178(4) Uani 1 1 d . . . . .
H7A H 0.8919(14) 0.216(3) 0.384(4) 0.026(7) Uiso 1 1 d . . . . .
H7B H 0.9428(16) 0.313(3) 0.321(5) 0.034(8) Uiso 1 1 d . . . . .
C7 C 0.76499(10) 0.4555(2) 0.5368(3) 0.0142(4) Uani 1 1 d . . . . .
C8 C 0.86128(10) 0.3830(2) 0.4145(3) 0.0145(4) Uani 1 1 d . . . . .
N8 N 0.85414(9) 0.72869(17) 0.4080(3) 0.0160(4) Uani 1 1 d . . . . .
H8A H 0.8268(14) 0.779(3) 0.441(4) 0.019(7) Uiso 1 1 d . . . . .
H8B H 0.8935(14) 0.751(3) 0.358(4) 0.023(7) Uiso 1 1 d . . . . .
C9 C 0.83755(9) 0.6078(2) 0.4359(3) 0.0130(4) Uani 1 1 d . . . . .
N1 N 0.30345(9) 0.40368(19) 0.8859(3) 0.0212(4) Uani 1 1 d . . . . .
O1 O 0.24834(8) 0.41510(17) 0.9647(3) 0.0266(4) Uani 1 1 d . . . . .
O2 O 0.33833(8) 0.50390(16) 0.8570(3) 0.0266(4) Uani 1 1 d . . . . .
O3A O 0.32560(10) 0.29825(18) 0.8165(4) 0.0304(5) Uani 0.879(4) 1 d . . P A 1
O3B O 0.3323(7) 0.3066(13) 0.963(3) 0.0304(5) Uani 0.121(4) 1 d . . P A 2
N2 N 1.04633(8) 0.48080(17) 0.2001(3) 0.0146(4) Uani 1 1 d . . . . .
O6 O 1.03262(7) 0.36450(14) 0.2418(2) 0.0203(3) Uani 1 1 d . . . . .
O7 O 1.10152(7) 0.50778(15) 0.1277(2) 0.0202(3) Uani 1 1 d . . . . .
O8 O 1.00496(7) 0.56897(14) 0.2335(2) 0.0202(3) Uani 1 1 d . . . . .

loop_
_atom_site_aniso_label
_atom_site_aniso_U_11
_atom_site_aniso_U_22
_atom_site_aniso_U_33
_atom_site_aniso_U_23
_atom_site_aniso_U_13
_atom_site_aniso_U_12
C1 0.0137(9) 0.0187(10) 0.0164(9) -0.0031(8) 0.0036(7) -0.0027(8)
C2 0.0134(9) 0.0162(10) 0.0144(9) 0.0000(7) 0.0004(7) 0.0000(8)
N3 0.0157(8) 0.0127(8) 0.0196(8) 0.0009(6) 0.0026(7) -0.0021(7)
C3 0.0172(10) 0.0129(9) 0.0157(9) 0.0006(7) 0.0030(7) -0.0032(8)
N4 0.0130(8) 0.0130(8) 0.0200(8) -0.0002(6) 0.0039(6) -0.0003(7)
O4 0.0132(7) 0.0224(8) 0.0312(8) 0.0023(6) 0.0053(6) 0.0026(6)
C4 0.0155(9) 0.0143(9) 0.0174(9) -0.0006(8) 0.0018(7) 0.0020(8)
O5 0.0184(7) 0.0225(8) 0.0253(8) 0.0024(6) 0.0047(6) -0.0047(6)
N5 0.0120(8) 0.0136(8) 0.0179(8) -0.0003(6) 0.0035(6) -0.0007(7)
C5 0.0120(9) 0.0169(10) 0.0137(9) -0.0008(7) 0.0012(7) 0.0003(8)
C6 0.0136(9) 0.0152(10) 0.0178(9) 0.0005(7) 0.0031(7) 0.0009(8)
N6 0.0121(8) 0.0142(8) 0.0183(8) 0.0010(6) 0.0033(6) 0.0007(7)
N7 0.0132(9) 0.0130(9) 0.0275(10) -0.0015(7) 0.0068(7) -0.0013(7)
C7 0.0129(9) 0.0159(9) 0.0138(9) 0.0004(7) -0.0004(7) -0.0008(8)
C8 0.0139(9) 0.0142(9) 0.0152(9) -0.0020(7) 0.0002(7) -0.0003(8)
N8 0.0121(8) 0.0127(8) 0.0236(9) 0.0010(7) 0.0059(7) 0.0004(7)
C9 0.0117(9) 0.0147(9) 0.0127(9) 0.0000(7) 0.0018(7) 0.0006(7)
N1 0.0169(9) 0.0226(10) 0.0241(9) 0.0027(7) -0.0007(7) -0.0051(8)
O1 0.0188(8) 0.0322(9) 0.0294(8) -0.0026(7) 0.0093(6) -0.0079(7)
O2 0.0217(8) 0.0198(8) 0.0385(9) 0.0004(7) 0.0078(7) -0.0058(6)
O3A 0.0317(10) 0.0156(9) 0.0444(14) -0.0002(8) 0.0104(9) 0.0039(8)
O3B 0.0317(10) 0.0156(9) 0.0444(14) -0.0002(8) 0.0104(9) 0.0039(8)
N2 0.0123(8) 0.0144(8) 0.0172(8) 0.0001(6) 0.0018(6) -0.0008(7)
O6 0.0164(7) 0.0117(7) 0.0333(8) 0.0031(6) 0.0079(6) -0.0007(6)
O7 0.0135(7) 0.0167(7) 0.0309(8) 0.0015(6) 0.0083(6) -0.0007(6)
O8 0.0148(7) 0.0130(7) 0.0331(8) -0.0016(6) 0.0073(6) 0.0028(6)

loop_
_atom_type_symbol
_atom_type_description
_atom_type_scat_dispersion_real
_atom_type_scat_dispersion_imag
_atom_type_scat_source
C C 0.0181 0.0091 'International Tables Vol C Tables 4.2.6.8 and 6.1.1.4'
H H 0.0000 0.0000 'International Tables Vol C Tables 4.2.6.8 and 6.1.1.4'
N N 0.0311 0.0180 'International Tables Vol C Tables 4.2.6.8 and 6.1.1.4'
O O 0.0492 0.0322 'International Tables Vol C Tables 4.2.6.8 and 6.1.1.4'

loop_
_geom_angle_atom_site_label_1
_geom_angle_atom_site_label_2
_geom_angle_atom_site_label_3
_geom_angle
_geom_angle_site_symmetry_1
_geom_angle_site_symmetry_3
O4 C1 C2 112.06(17) . .
O5 C1 C2 121.69(19) . .
O5 C1 O4 126.24(18) . .
C3 C2 C1 118.70(18) . .
C6 C2 C1 121.90(18) . .
C6 C2 C3 119.39(18) . .
C5 N3 H3 118(2) . .
C6 N3 H3 119(2) . .
C6 N3 C5 123.01(18) . .
C2 C3 H3A 120.0(16) . .
C4 C3 C2 120.11(19) . .
C4 C3 H3A 119.8(16) . .
C7 N4 C8 113.88(17) . .
C1 O4 H4 107(3) . .
C3 C4 H4A 122.3(17) . .
C5 C4 C3 118.81(19) . .
C5 C4 H4A 118.9(17) . .
C8 N5 H5 121(2) . .
C9 N5 H5 119(2) . .
C9 N5 C8 120.22(17) . .
N3 C5 C4 119.88(18) . .
N3 C5 C7 116.12(18) . .
C4 C5 C7 123.94(18) . .
C2 C6 H6 127.7(18) . .
N3 C6 C2 118.77(19) . .
N3 C6 H6 113.5(18) . .
C7 N6 C9 115.08(17) . .
H7A N7 H7B 123(3) . .
C8 N7 H7A 117(2) . .
C8 N7 H7B 120(2) . .
N4 C7 C5 116.39(18) . .
N6 C7 N4 129.78(18) . .
N6 C7 C5 113.80(18) . .
N4 C8 N5 121.04(18) . .
N7 C8 N4 120.69(19) . .
N7 C8 N5 118.27(18) . .
H8A N8 H8B 124(3) . .
C9 N8 H8A 114.3(19) . .
C9 N8 H8B 121.8(19) . .
N6 C9 N5 119.98(18) . .
N8 C9 N5 120.84(18) . .
N8 C9 N6 119.19(18) . .
O1 N1 O2 119.32(19) . .
O1 N1 O3A 123.89(19) . .
O1 N1 O3B 108.7(7) . .
O3A N1 O2 116.56(18) . .
O3B N1 O2 117.3(7) . .
O7 N2 O6 119.62(17) . .
O7 N2 O8 120.31(17) . .
O8 N2 O6 120.06(16) . .

loop_
_geom_bond_atom_site_label_1
_geom_bond_atom_site_label_2
_geom_bond_distance
_geom_bond_site_symmetry_2
C1 C2 1.502(3) .
C1 O4 1.320(3) .
C1 O5 1.203(3) .
C2 C3 1.388(3) .
C2 C6 1.387(3) .
N3 H3 0.92(4) .
N3 C5 1.351(3) .
N3 C6 1.339(3) .
C3 H3A 0.94(3) .
C3 C4 1.387(3) .
N4 C7 1.329(3) .
N4 C8 1.344(3) .
O4 H4 0.85(4) .
C4 H4A 0.94(3) .
C4 C5 1.371(3) .
N5 H5 0.88(3) .
N5 C8 1.370(3) .
N5 C9 1.362(3) .
C5 C7 1.483(3) .
C6 H6 0.95(3) .
N6 C7 1.319(3) .
N6 C9 1.349(3) .
N7 H7A 0.82(3) .
N7 H7B 0.88(3) .
N7 C8 1.308(3) .
N8 H8A 0.79(3) .
N8 H8B 0.89(3) .
N8 C9 1.303(3) .
N1 O1 1.239(2) .
N1 O2 1.265(2) .
N1 O3A 1.261(3) .
N1 O3B 1.252(15) .
N2 O6 1.260(2) .
N2 O7 1.248(2) .
N2 O8 1.254(2) .

loop_
_geom_hbond_atom_site_label_D
_geom_hbond_atom_site_label_H
_geom_hbond_atom_site_label_A
_geom_hbond_distance_DH
_geom_hbond_distance_HA
_geom_hbond_distance_DA
_geom_hbond_angle_DHA
_geom_hbond_site_symmetry_A
_geom_hbond_publ_flag
N3 H3 O3A 0.92(4) 1.95(4) 2.772(3) 148(3) 2_656 yes
N3 H3 O3B 0.92(4) 2.07(4) 2.912(14) 153(3) 2_656 yes
O4 H4 N1 0.85(4) 2.54(4) 3.379(2) 171(3) . yes
O4 H4 O2 0.85(4) 1.79(4) 2.569(2) 153(4) . yes
O4 H4 O3A 0.85(4) 2.59(4) 3.324(3) 146(3) . yes
O4 H4 O3B 0.85(4) 2.65(4) 3.430(15) 154(3) . yes
C4 H4A O2 0.94(3) 2.52(3) 3.124(3) 123(2) 2_646 yes
N5 H5 O8 0.88(3) 1.92(3) 2.800(2) 178(3) . yes
C6 H6 O5 0.95(3) 2.32(3) 3.228(3) 160(2) 2_656 yes
N7 H7A O7 0.82(3) 2.15(3) 2.926(2) 157(3) 2_745 yes
N7 H7B O6 0.88(3) 1.97(3) 2.843(2) 175(3) . yes
N8 H8A O1 0.79(3) 2.16(3) 2.950(2) 179(3) 2_656 yes
N8 H8B N2 0.89(3) 2.69(3) 3.363(2) 133(2) 2_755 yes
N8 H8B O6 0.89(3) 2.01(3) 2.864(2) 159(3) 2_755 yes

loop_
_geom_torsion_atom_site_label_1
_geom_torsion_atom_site_label_2
_geom_torsion_atom_site_label_3
_geom_torsion_atom_site_label_4
_geom_torsion
_geom_torsion_site_symmetry_1
_geom_torsion_site_symmetry_2
_geom_torsion_site_symmetry_3
_geom_torsion_site_symmetry_4
C1 C2 C3 C4 -179.72(18) . . . .
C1 C2 C6 N3 178.86(18) . . . .
C2 C3 C4 C5 0.6(3) . . . .
N3 C5 C7 N4 -172.71(17) . . . .
N3 C5 C7 N6 5.7(3) . . . .
C3 C2 C6 N3 0.3(3) . . . .
C3 C4 C5 N3 0.6(3) . . . .
C3 C4 C5 C7 -176.69(18) . . . .
O4 C1 C2 C3 -158.26(18) . . . .
O4 C1 C2 C6 23.2(3) . . . .
C4 C5 C7 N4 4.7(3) . . . .
C4 C5 C7 N6 -176.93(19) . . . .
O5 C1 C2 C3 22.8(3) . . . .
O5 C1 C2 C6 -155.8(2) . . . .
C5 N3 C6 C2 1.0(3) . . . .
C6 C2 C3 C4 -1.1(3) . . . .
C6 N3 C5 C4 -1.5(3) . . . .
C6 N3 C5 C7 176.02(18) . . . .
C7 N4 C8 N5 -1.5(3) . . . .
C7 N4 C8 N7 178.47(19) . . . .
C7 N6 C9 N5 -1.1(3) . . . .
C7 N6 C9 N8 178.93(18) . . . .
C8 N4 C7 C5 178.44(17) . . . .
C8 N4 C7 N6 0.4(3) . . . .
C8 N5 C9 N6 0.1(3) . . . .
C8 N5 C9 N8 -179.98(18) . . . .
C9 N5 C8 N4 1.4(3) . . . .
C9 N5 C8 N7 -178.63(18) . . . .
C9 N6 C7 N4 0.9(3) . . . .
C9 N6 C7 C5 -177.16(16) . . . .

_cod_database_fobs_code 1577385
